data_4318334
loop_
_publ_author_name
'John H. Thurston'
'Kenton H. Whitmire'

_publ_contact_author
;
       Kenton H. Whitmire
       Department of Chemistry MS-60
       Rice University
       1600 Main St.
       Houtson Tx. 77005
       United States of America
;
_publ_contact_author_email whitmir@rice.edu
_publ_contact_author_fax '713 737 5652'
_publ_contact_author_phone '713 737 5650'
_publ_section_title
;
 Heterobimetallic Bismuth-Transition Metal Salicylate Complexes as
 Molecular Precursors for Ferroelectric Materials. Synthesis and Structure
 of Bi2M2(sal)4(Hsal)4(OR)4 (M = Nb, Ta; R = CH2CH3, CH(CH3)2),
 Bi2Ti3(sal)8(Hsal)2, and Bi2Ti4(OiPr)(sal)10(Hsal) (sal = O2CC6H4-2-O;
 Hsal = O2CC6H4-2-OH)
;
_journal_name_full 'Inorganic Chemistry'
_journal_page_first 4194
_journal_page_last 4205
_journal_paper_doi 10.1021/ic0255454
_journal_volume 41
_journal_year 2002
_chemical_formula_moiety Bi2Nb2(sal)4(Hsal)4(OiPr)4
_chemical_formula_sum 'C68 H64 Bi2 Nb2 O28'
_chemical_formula_weight 1932.97
_chemical_name_systematic
;
  ?
;
_space_group_IT_number 2
_symmetry_cell_setting triclinic
_symmetry_space_group_name_Hall '-P 1'
_symmetry_space_group_name_H-M 'P -1'
_atom_sites_solution_hydrogens geom
_atom_sites_solution_primary direct
_atom_sites_solution_secondary difmap
_audit_creation_method SHELXL-97
_cell_angle_alpha 65.83(3)
_cell_angle_beta 72.49(3)
_cell_angle_gamma 85.07(3)
_cell_formula_units_Z 1
_cell_length_a 11.231(2)
_cell_length_b 12.997(3)
_cell_length_c 13.615(3)
_cell_measurement_reflns_used 5664
_cell_measurement_temperature 223(2)
_cell_measurement_theta_max 46.582
_cell_measurement_theta_min 4.315
_cell_volume 1727.5(8)
_computing_cell_refinement 'SHELXTL 6.10 (Bruker, 2001)'
_computing_data_collection 'SHELXTL 6.10 (Bruker, 2001)'
_computing_data_reduction 'SHELXTL 6.10 (Bruker, 2001)'
_computing_molecular_graphics 'SHELXTL 6.10 (Bruker, 2001)'
_computing_publication_material 'SHELXTL 6.10 (Bruker, 2001)'
_computing_structure_refinement 'SHELXL-97 (Sheldrick, 1997)'
_computing_structure_solution 'SHELXS-97 (Sheldrick, 1990)'
_diffrn_ambient_temperature 293(2)
_diffrn_measured_fraction_theta_full 0.983
_diffrn_measured_fraction_theta_max 0.983
_diffrn_measurement_device_type 'Bruker AXS Smart 1K ccd'
_diffrn_radiation_monochromator graphite
_diffrn_radiation_source 'normal-focus sealed tube'
_diffrn_radiation_type MoK\a
_diffrn_radiation_wavelength 0.71073
_diffrn_reflns_av_R_equivalents 0.0260
_diffrn_reflns_av_sigmaI/netI 0.0304
_diffrn_reflns_limit_h_max 12
_diffrn_reflns_limit_h_min -11
_diffrn_reflns_limit_k_max 14
_diffrn_reflns_limit_k_min -14
_diffrn_reflns_limit_l_max 15
_diffrn_reflns_limit_l_min -12
_diffrn_reflns_number 7551
_diffrn_reflns_theta_full 23.29
_diffrn_reflns_theta_max 23.29
_diffrn_reflns_theta_min 1.71
_exptl_absorpt_coefficient_mu 5.487
_exptl_absorpt_correction_T_max 1.000000
_exptl_absorpt_correction_T_min 0.456419
_exptl_crystal_colour yellow
_exptl_crystal_density_diffrn 1.858
_exptl_crystal_density_method 'not measured'
_exptl_crystal_description 'square prism'
_exptl_crystal_F_000 944
_exptl_crystal_size_max 0.37
_exptl_crystal_size_mid 0.33
_exptl_crystal_size_min 0.33
_refine_diff_density_max 2.499
_refine_diff_density_min -1.743
_refine_diff_density_rms 0.155
_refine_ls_extinction_method none
_refine_ls_goodness_of_fit_ref 1.015
_refine_ls_hydrogen_treatment 'riding model'
_refine_ls_matrix_type full
_refine_ls_number_parameters 451
_refine_ls_number_reflns 4899
_refine_ls_number_restraints 0
_refine_ls_restrained_S_all 1.015
_refine_ls_R_factor_all 0.0381
_refine_ls_R_factor_gt 0.0356
_refine_ls_shift/su_max 0.003
_refine_ls_shift/su_mean 0.000
_refine_ls_structure_factor_coef Fsqd
_refine_ls_weighting_details 'calc w=1/[\s^2^(Fo^2^)+(0.0720P)^2^+0.0000P] where P=(Fo^2^+2Fc^2^)/3'
_refine_ls_weighting_scheme calc
_refine_ls_wR_factor_gt 0.0911
_refine_ls_wR_factor_ref 0.0922
_reflns_number_gt 4482
_reflns_number_total 4899
_reflns_threshold_expression >2sigma(I)
_cod_data_source_file ic0255454_s2_2.cif
_cod_data_source_block compound1a
_cod_original_cell_volume 1727.5(6)
_cod_database_code 4318334

loop_
_symmetry_equiv_pos_as_xyz
'x, y, z'
'-x, -y, -z'

loop_
_atom_site_label
_atom_site_type_symbol
_atom_site_fract_x
_atom_site_fract_y
_atom_site_fract_z
_atom_site_U_iso_or_equiv
_atom_site_adp_type
_atom_site_occupancy
_atom_site_symmetry_multiplicity
_atom_site_calc_flag
_atom_site_refinement_flags
_atom_site_disorder_assembly
_atom_site_disorder_group
Bi1 Bi 0.85925(2) 1.256804(16) 0.539077(17) 0.03152(11) Uani 1 1 d . . .
Nb2 Nb 0.82872(5) 0.89828(4) 0.83627(4) 0.03231(16) Uani 1 1 d . . .
O11 O 0.6918(4) 0.8330(3) 0.8191(3) 0.0381(10) Uani 1 1 d . . .
C11 C 0.6046(6) 0.8641(5) 0.7643(5) 0.0353(14) Uani 1 1 d . . .
O12 O 0.7772(4) 1.0448(3) 0.7063(3) 0.0318(9) Uani 1 1 d . . .
C12 C 0.5235(6) 0.7799(6) 0.7784(6) 0.0484(17) Uani 1 1 d . . .
H12A H 0.5316 0.7049 0.8237 0.058 Uiso 1 1 calc R . .
O13 O 0.6760(4) 1.1630(3) 0.5956(3) 0.0337(9) Uani 1 1 d . . .
C13 C 0.4325(7) 0.8082(7) 0.7256(7) 0.065(2) Uani 1 1 d . . .
H13A H 0.3794 0.7520 0.7342 0.078 Uiso 1 1 calc R . .
C14 C 0.4181(7) 0.9202(8) 0.6589(8) 0.069(2) Uani 1 1 d . . .
H14A H 0.3537 0.9391 0.6256 0.082 Uiso 1 1 calc R . .
C15 C 0.4984(6) 1.0015(6) 0.6426(6) 0.0477(17) Uani 1 1 d . . .
H15A H 0.4894 1.0760 0.5965 0.057 Uiso 1 1 calc R . .
C16 C 0.5941(6) 0.9763(5) 0.6932(5) 0.0333(14) Uani 1 1 d . . .
C17 C 0.6859(5) 1.0647(5) 0.6658(5) 0.0288(13) Uani 1 1 d . . .
O21 O 0.9629(4) 1.0067(4) 0.7995(3) 0.0358(10) Uani 1 1 d . . .
C21 C 1.0421(6) 1.0727(5) 0.6999(5) 0.0343(14) Uani 1 1 d . . .
O22 O 0.9471(4) 0.8778(3) 0.6967(3) 0.0363(10) Uani 1 1 d . . .
C22 C 1.0816(6) 1.1776(6) 0.6887(6) 0.0466(17) Uani 1 1 d . . .
H22A H 1.0527 1.2002 0.7481 0.056 Uiso 1 1 calc R . .
C23 C 1.1631(7) 1.2461(7) 0.5893(7) 0.058(2) Uani 1 1 d . . .
H23A H 1.1886 1.3158 0.5820 0.069 Uiso 1 1 calc R . .
O23 O 1.1029(4) 0.8963(4) 0.5456(4) 0.0451(11) Uani 1 1 d . . .
C24 C 1.2085(7) 1.2158(6) 0.5003(7) 0.0562(19) Uani 1 1 d . . .
H24A H 1.2638 1.2639 0.4335 0.067 Uiso 1 1 calc R . .
C25 C 1.1707(6) 1.1130(6) 0.5114(6) 0.0439(16) Uani 1 1 d . . .
H25A H 1.2018 1.0913 0.4516 0.053 Uiso 1 1 calc R . .
C26 C 1.0863(5) 1.0399(5) 0.6111(5) 0.0342(14) Uani 1 1 d . . .
C27 C 1.0438(6) 0.9308(5) 0.6177(5) 0.0322(14) Uani 1 1 d . . .
O31 O 0.9735(5) 1.5691(4) 0.6278(4) 0.0522(13) Uani 1 1 d . . .
H31A H 0.9817 1.5273 0.5948 0.078 Uiso 1 1 calc R . .
C31 C 0.8768(6) 1.5297(5) 0.7231(5) 0.0355(14) Uani 1 1 d . . .
O32 O 0.9267(4) 1.4032(4) 0.5920(4) 0.0449(11) Uani 1 1 d . . .
C32 C 0.8485(7) 1.5896(6) 0.7895(6) 0.0461(17) Uani 1 1 d . . .
H32A H 0.8940 1.6558 0.7676 0.055 Uiso 1 1 calc R . .
O33 O 0.7733(4) 1.2798(3) 0.7063(3) 0.0380(10) Uani 1 1 d . . .
C33 C 0.7533(7) 1.5517(6) 0.8876(6) 0.0527(19) Uani 1 1 d . . .
H33A H 0.7351 1.5918 0.9330 0.063 Uiso 1 1 calc R . .
C34 C 0.6838(7) 1.4546(6) 0.9201(6) 0.0531(19) Uani 1 1 d . . .
H34A H 0.6188 1.4294 0.9869 0.064 Uiso 1 1 calc R . .
C35 C 0.7114(6) 1.3953(6) 0.8532(5) 0.0426(16) Uani 1 1 d . . .
H35A H 0.6644 1.3299 0.8751 0.051 Uiso 1 1 calc R . .
C36 C 0.8076(6) 1.4312(5) 0.7541(5) 0.0324(13) Uani 1 1 d . . .
C37 C 0.8368(6) 1.3679(5) 0.6822(5) 0.0353(14) Uani 1 1 d . . .
O41 O 0.7190(6) 1.4636(5) 0.1746(5) 0.0833(18) Uani 1 1 d . . .
H41A H 0.7530 1.4125 0.2150 0.125 Uiso 1 1 calc R . .
C41 C 0.6637(7) 1.5300(7) 0.2283(7) 0.0535(18) Uani 1 1 d . . .
O42 O 0.7893(5) 1.3449(4) 0.3553(4) 0.0489(11) Uani 1 1 d . . .
C42 C 0.6035(9) 1.6234(9) 0.1702(8) 0.079(3) Uani 1 1 d . . .
H42A H 0.5990 1.6375 0.0988 0.095 Uiso 1 1 calc R . .
O43 O 0.7431(5) 1.4032(3) 0.4909(4) 0.0461(11) Uani 1 1 d . . .
C43 C 0.5514(9) 1.6934(8) 0.2230(9) 0.082(3) Uani 1 1 d . . .
H43A H 0.5125 1.7568 0.1848 0.098 Uiso 1 1 calc R . .
C44 C 0.5533(7) 1.6755(7) 0.3271(8) 0.064(2) Uani 1 1 d . . .
H44A H 0.5138 1.7242 0.3601 0.077 Uiso 1 1 calc R . .
C45 C 0.6137(6) 1.5851(5) 0.3842(7) 0.0479(17) Uani 1 1 d . . .
H45A H 0.6177 1.5735 0.4552 0.057 Uiso 1 1 calc R . .
C46 C 0.6696(6) 1.5098(5) 0.3348(6) 0.0383(15) Uani 1 1 d . . .
C47 C 0.7368(6) 1.4142(5) 0.3945(6) 0.0396(15) Uani 1 1 d . . .
O51 O 0.8816(4) 0.7666(4) 0.9282(4) 0.0458(11) Uani 1 1 d . . .
C51 C 0.9634(8) 0.6889(6) 0.9807(7) 0.061(2) Uani 1 1 d . . .
H51A H 0.9332 0.6123 1.0010 0.074 Uiso 1 1 calc R . .
C52 C 0.9581(9) 0.7011(8) 1.0861(7) 0.078(3) Uani 1 1 d . . .
H52A H 0.8739 0.6864 1.1349 0.117 Uiso 1 1 calc R . .
H52B H 0.9852 0.7764 1.0680 0.117 Uiso 1 1 calc R . .
H52C H 1.0118 0.6482 1.1235 0.117 Uiso 1 1 calc R . .
C53 C 1.0891(11) 0.7085(11) 0.8994(10) 0.110(4) Uani 1 1 d . . .
H53A H 1.0853 0.6975 0.8349 0.164 Uiso 1 1 calc R . .
H53B H 1.1451 0.6564 0.9341 0.164 Uiso 1 1 calc R . .
H53C H 1.1188 0.7844 0.8763 0.164 Uiso 1 1 calc R . .
O61 O 0.7377(4) 0.9506(4) 0.9433(4) 0.0440(11) Uani 1 1 d . . .
C61 C 0.7389(9) 1.0341(7) 0.9869(7) 0.066(2) Uani 1 1 d . . .
H61A H 0.7965 1.0967 0.9289 0.079 Uiso 1 1 calc R . .
C62 C 0.7911(12) 0.9786(11) 1.0857(10) 0.112(4) Uani 1 1 d . . .
H62A H 0.8741 0.9553 1.0606 0.168 Uiso 1 1 calc R . .
H62B H 0.7388 0.9139 1.1413 0.168 Uiso 1 1 calc R . .
H62C H 0.7937 1.0313 1.1180 0.168 Uiso 1 1 calc R . .
C63 C 0.6175(13) 1.0771(11) 1.0124(11) 0.116(4) Uani 1 1 d . . .
H63A H 0.5922 1.1120 0.9450 0.174 Uiso 1 1 calc R . .
H63B H 0.6195 1.1319 1.0424 0.174 Uiso 1 1 calc R . .
H63C H 0.5591 1.0163 1.0669 0.174 Uiso 1 1 calc R . .

loop_
_atom_site_aniso_label
_atom_site_aniso_U_11
_atom_site_aniso_U_22
_atom_site_aniso_U_33
_atom_site_aniso_U_23
_atom_site_aniso_U_13
_atom_site_aniso_U_12
Bi1 0.04178(17) 0.02280(15) 0.02686(16) -0.01018(11) -0.00549(11) 0.00139(10)
Nb2 0.0415(3) 0.0286(3) 0.0270(3) -0.0109(2) -0.0116(3) 0.0042(2)
O11 0.049(3) 0.026(2) 0.036(2) -0.0059(19) -0.015(2) -0.0027(19)
C11 0.035(3) 0.035(4) 0.032(3) -0.017(3) 0.002(3) -0.002(3)
O12 0.036(2) 0.024(2) 0.034(2) -0.0085(18) -0.0123(19) 0.0000(17)
C12 0.046(4) 0.043(4) 0.053(4) -0.016(3) -0.010(3) -0.014(3)
O13 0.034(2) 0.026(2) 0.037(2) -0.010(2) -0.0086(19) 0.0024(17)
C13 0.044(4) 0.067(6) 0.077(6) -0.025(5) -0.006(4) -0.022(4)
C14 0.047(5) 0.086(7) 0.079(6) -0.029(5) -0.027(4) -0.015(4)
C15 0.043(4) 0.050(4) 0.052(4) -0.021(4) -0.017(3) 0.004(3)
C16 0.036(3) 0.036(4) 0.026(3) -0.014(3) -0.002(3) -0.001(3)
C17 0.033(3) 0.025(3) 0.026(3) -0.013(3) -0.005(3) 0.007(2)
O21 0.040(2) 0.043(3) 0.031(2) -0.021(2) -0.010(2) 0.000(2)
C21 0.033(3) 0.040(4) 0.036(4) -0.020(3) -0.013(3) 0.003(3)
O22 0.047(3) 0.031(2) 0.033(2) -0.017(2) -0.011(2) 0.004(2)
C22 0.052(4) 0.051(4) 0.049(4) -0.029(4) -0.019(4) 0.000(3)
C23 0.054(5) 0.052(5) 0.070(6) -0.027(4) -0.014(4) -0.013(4)
O23 0.057(3) 0.045(3) 0.040(3) -0.027(2) -0.013(2) 0.015(2)
C24 0.054(5) 0.057(5) 0.048(4) -0.019(4) -0.002(4) -0.010(4)
C25 0.037(4) 0.055(4) 0.038(4) -0.023(3) -0.002(3) 0.005(3)
C26 0.034(3) 0.039(4) 0.035(3) -0.019(3) -0.015(3) 0.011(3)
C27 0.035(3) 0.036(3) 0.031(3) -0.016(3) -0.017(3) 0.013(3)
O31 0.068(3) 0.038(3) 0.043(3) -0.023(2) 0.009(2) -0.018(2)
C31 0.046(4) 0.030(3) 0.026(3) -0.009(3) -0.007(3) 0.003(3)
O32 0.056(3) 0.036(3) 0.035(3) -0.019(2) 0.007(2) -0.009(2)
C32 0.067(5) 0.032(4) 0.041(4) -0.022(3) -0.008(4) -0.003(3)
O33 0.051(3) 0.028(2) 0.030(2) -0.0127(19) -0.001(2) -0.009(2)
C33 0.078(5) 0.043(4) 0.039(4) -0.025(3) -0.009(4) 0.003(4)
C34 0.065(5) 0.053(5) 0.033(4) -0.020(4) 0.003(3) -0.003(4)
C35 0.050(4) 0.036(4) 0.035(4) -0.015(3) -0.002(3) -0.003(3)
C36 0.040(3) 0.029(3) 0.029(3) -0.012(3) -0.011(3) 0.005(3)
C37 0.045(4) 0.028(3) 0.028(3) -0.009(3) -0.007(3) 0.002(3)
O41 0.116(5) 0.084(4) 0.068(4) -0.040(4) -0.044(4) 0.024(4)
C41 0.054(4) 0.057(5) 0.051(5) -0.022(4) -0.020(4) 0.008(4)
O42 0.063(3) 0.035(3) 0.049(3) -0.020(2) -0.015(2) 0.010(2)
C42 0.076(6) 0.095(7) 0.069(6) -0.023(5) -0.045(5) 0.028(5)
O43 0.069(3) 0.029(2) 0.034(3) -0.009(2) -0.013(2) 0.012(2)
C43 0.078(6) 0.069(6) 0.094(8) -0.016(6) -0.050(6) 0.032(5)
C44 0.054(5) 0.048(5) 0.090(7) -0.033(5) -0.017(4) 0.017(4)
C45 0.036(4) 0.034(4) 0.065(5) -0.018(3) -0.006(3) 0.004(3)
C46 0.034(3) 0.031(3) 0.042(4) -0.010(3) -0.005(3) 0.003(3)
C47 0.044(4) 0.027(3) 0.041(4) -0.011(3) -0.006(3) -0.001(3)
O51 0.062(3) 0.036(3) 0.034(2) -0.007(2) -0.020(2) 0.011(2)
C51 0.091(6) 0.041(4) 0.068(5) -0.022(4) -0.051(5) 0.026(4)
C52 0.088(6) 0.093(7) 0.056(5) -0.021(5) -0.043(5) 0.015(5)
C53 0.103(8) 0.141(11) 0.099(8) -0.069(8) -0.038(7) 0.072(8)
O61 0.052(3) 0.046(3) 0.037(3) -0.021(2) -0.011(2) 0.007(2)
C61 0.082(6) 0.064(5) 0.066(5) -0.043(5) -0.020(5) 0.015(4)
C62 0.155(11) 0.129(10) 0.111(9) -0.081(8) -0.086(9) 0.048(8)
C63 0.144(11) 0.112(10) 0.115(10) -0.081(8) -0.030(8) 0.048(8)

loop_
_atom_type_symbol
_atom_type_description
_atom_type_scat_dispersion_real
_atom_type_scat_dispersion_imag
_atom_type_scat_source
C C 0.0033 0.0016 'International Tables Vol C Tables 4.2.6.8 and 6.1.1.4'
H H 0.0000 0.0000 'International Tables Vol C Tables 4.2.6.8 and 6.1.1.4'
O O 0.0106 0.0060 'International Tables Vol C Tables 4.2.6.8 and 6.1.1.4'
Nb Nb -2.0727 0.6215 'International Tables Vol C Tables 4.2.6.8 and 6.1.1.4'
Bi Bi -4.1077 10.2566 'International Tables Vol C Tables 4.2.6.8 and 6.1.1.4'

loop_
_geom_angle_atom_site_label_1
_geom_angle_atom_site_label_2
_geom_angle_atom_site_label_3
_geom_angle
_geom_angle_site_symmetry_1
_geom_angle_site_symmetry_3
_geom_angle_publ_flag
O43 Bi1 O13 81.91(16) . . ?
O43 Bi1 O33 77.14(16) . . ?
O13 Bi1 O33 81.76(15) . . ?
O43 Bi1 O32 72.33(17) . . ?
O13 Bi1 O32 131.64(14) . . ?
O33 Bi1 O32 53.32(14) . . ?
O43 Bi1 O42 52.93(15) . . ?
O13 Bi1 O42 78.68(15) . . ?
O33 Bi1 O42 128.18(15) . . ?
O32 Bi1 O42 113.31(15) . . ?
O43 Bi1 O23 124.74(16) . 2_776 ?
O13 Bi1 O23 72.90(15) . 2_776 ?
O33 Bi1 O23 142.25(14) . 2_776 ?
O32 Bi1 O23 154.56(15) . 2_776 ?
O42 Bi1 O23 74.01(14) . 2_776 ?
O43 Bi1 C47 26.53(17) . . ?
O13 Bi1 C47 79.59(17) . . ?
O33 Bi1 C47 102.93(18) . . ?
O32 Bi1 C47 92.72(17) . . ?
O42 Bi1 C47 26.41(16) . . ?
O23 Bi1 C47 99.53(17) 2_776 . ?
O43 Bi1 C37 70.98(18) . . ?
O13 Bi1 C37 106.17(17) . . ?
O33 Bi1 C37 26.59(16) . . ?
O32 Bi1 C37 26.85(16) . . ?
O42 Bi1 C37 122.76(16) . . ?
O23 Bi1 C37 163.06(17) 2_776 . ?
C47 Bi1 C37 96.87(19) . . ?
O51 Nb2 O61 99.5(2) . . ?
O51 Nb2 O11 97.48(19) . . ?
O61 Nb2 O11 98.60(19) . . ?
O51 Nb2 O21 101.9(2) . . ?
O61 Nb2 O21 87.33(18) . . ?
O11 Nb2 O21 158.49(17) . . ?
O51 Nb2 O22 89.79(18) . . ?
O61 Nb2 O22 166.74(18) . . ?
O11 Nb2 O22 89.51(17) . . ?
O21 Nb2 O22 81.44(16) . . ?
O51 Nb2 O12 170.94(17) . . ?
O61 Nb2 O12 89.45(18) . . ?
O11 Nb2 O12 79.47(16) . . ?
O21 Nb2 O12 79.94(16) . . ?
O22 Nb2 O12 81.69(16) . . ?
C11 O11 Nb2 140.0(4) . . ?
O11 C11 C12 118.0(6) . . ?
O11 C11 C16 122.4(5) . . ?
C12 C11 C16 119.6(6) . . ?
C17 O12 Nb2 133.7(4) . . ?
C13 C12 C11 119.8(7) . . ?
C17 O13 Bi1 107.1(3) . . ?
C12 C13 C14 120.8(7) . . ?
C15 C14 C13 119.7(7) . . ?
C14 C15 C16 121.5(7) . . ?
C15 C16 C11 118.5(6) . . ?
C15 C16 C17 120.0(6) . . ?
C11 C16 C17 121.3(6) . . ?
O13 C17 O12 119.2(5) . . ?
O13 C17 C16 118.5(5) . . ?
O12 C17 C16 122.2(5) . . ?
C21 O21 Nb2 131.2(4) . . ?
O21 C21 C26 122.5(6) . . ?
O21 C21 C22 117.6(6) . . ?
C26 C21 C22 119.9(6) . . ?
C27 O22 Nb2 135.7(4) . . ?
C23 C22 C21 119.1(6) . . ?
C24 C23 C22 122.3(7) . . ?
C27 O23 Bi1 150.8(4) . 2_776 ?
C23 C24 C25 118.7(7) . . ?
C24 C25 C26 121.4(6) . . ?
C21 C26 C25 118.6(6) . . ?
C21 C26 C27 121.8(6) . . ?
C25 C26 C27 119.5(6) . . ?
O23 C27 O22 122.7(6) . . ?
O23 C27 C26 118.5(6) . . ?
O22 C27 C26 118.8(5) . . ?
O31 C31 C32 117.8(6) . . ?
O31 C31 C36 121.6(5) . . ?
C32 C31 C36 120.6(6) . . ?
C37 O32 Bi1 88.8(3) . . ?
C33 C32 C31 119.8(6) . . ?
C37 O33 Bi1 98.6(4) . . ?
C32 C33 C34 120.6(6) . . ?
C35 C34 C33 119.5(7) . . ?
C34 C35 C36 121.0(6) . . ?
C35 C36 C31 118.4(6) . . ?
C35 C36 C37 121.0(6) . . ?
C31 C36 C37 120.6(5) . . ?
O32 C37 O33 118.7(5) . . ?
O32 C37 C36 119.1(5) . . ?
O33 C37 C36 122.1(5) . . ?
O32 C37 Bi1 64.3(3) . . ?
O33 C37 Bi1 54.8(3) . . ?
C36 C37 Bi1 171.7(4) . . ?
O41 C41 C46 122.0(7) . . ?
O41 C41 C42 117.1(8) . . ?
C46 C41 C42 120.8(8) . . ?
C47 O42 Bi1 84.5(4) . . ?
C43 C42 C41 117.2(9) . . ?
C47 O43 Bi1 103.7(4) . . ?
C44 C43 C42 123.7(8) . . ?
C43 C44 C45 119.7(8) . . ?
C44 C45 C46 119.6(8) . . ?
C41 C46 C45 119.0(6) . . ?
C41 C46 C47 121.1(6) . . ?
C45 C46 C47 119.9(6) . . ?
O42 C47 O43 118.9(6) . . ?
O42 C47 C46 123.2(6) . . ?
O43 C47 C46 117.9(6) . . ?
O42 C47 Bi1 69.1(4) . . ?
O43 C47 Bi1 49.8(3) . . ?
C46 C47 Bi1 167.4(5) . . ?
C51 O51 Nb2 159.1(5) . . ?
O51 C51 C53 108.8(7) . . ?
O51 C51 C52 108.4(6) . . ?
C53 C51 C52 114.4(8) . . ?
C61 O61 Nb2 143.2(5) . . ?
C63 C61 O61 110.4(8) . . ?
C63 C61 C62 115.0(9) . . ?
O61 C61 C62 106.3(7) . . ?

loop_
_geom_bond_atom_site_label_1
_geom_bond_atom_site_label_2
_geom_bond_distance
_geom_bond_site_symmetry_2
_geom_bond_publ_flag
Bi1 O43 2.195(4) . ?
Bi1 O13 2.242(4) . ?
Bi1 O33 2.322(4) . ?
Bi1 O32 2.532(4) . ?
Bi1 O42 2.621(5) . ?
Bi1 O23 2.628(4) 2_776 ?
Bi1 C47 2.793(7) . ?
Bi1 C37 2.809(6) . ?
Nb2 O51 1.834(4) . ?
Nb2 O61 1.851(4) . ?
Nb2 O11 1.935(4) . ?
Nb2 O21 1.959(4) . ?
Nb2 O22 2.069(4) . ?
Nb2 O12 2.182(4) . ?
O11 C11 1.342(8) . ?
C11 C12 1.400(9) . ?
C11 C16 1.401(9) . ?
O12 C17 1.265(7) . ?
C12 C13 1.363(11) . ?
O13 C17 1.264(7) . ?
C13 C14 1.391(12) . ?
C14 C15 1.353(10) . ?
C15 C16 1.392(9) . ?
C16 C17 1.465(8) . ?
O21 C21 1.349(8) . ?
C21 C26 1.385(9) . ?
C21 C22 1.404(9) . ?
O22 C27 1.276(7) . ?
C22 C23 1.367(10) . ?
C23 C24 1.367(11) . ?
O23 C27 1.234(7) . ?
O23 Bi1 2.628(4) 2_776 ?
C24 C25 1.371(10) . ?
C25 C26 1.403(9) . ?
C26 C27 1.494(9) . ?
O31 C31 1.353(7) . ?
C31 C32 1.373(9) . ?
C31 C36 1.397(8) . ?
O32 C37 1.269(7) . ?
C32 C33 1.365(10) . ?
O33 C37 1.271(7) . ?
C33 C34 1.380(10) . ?
C34 C35 1.372(9) . ?
C35 C36 1.379(9) . ?
C36 C37 1.471(8) . ?
O41 C41 1.347(9) . ?
C41 C46 1.386(10) . ?
C41 C42 1.397(12) . ?
O42 C47 1.248(8) . ?
C42 C43 1.370(13) . ?
O43 C47 1.284(8) . ?
C43 C44 1.345(13) . ?
C44 C45 1.370(11) . ?
C45 C46 1.408(9) . ?
C46 C47 1.468(9) . ?
O51 C51 1.421(8) . ?
C51 C53 1.475(14) . ?
C51 C52 1.490(11) . ?
O61 C61 1.438(9) . ?
C61 C63 1.427(14) . ?
C61 C62 1.510(13) . ?
